data_7248291
loop_
_publ_author_name
'Yao, Wenxiu'
'Wu, Pengfei'
'Xie, Yidan'
'Shen, Xinyu'
'Xia, Shuwei'
'Yu, Liangmin'

_publ_section_title
;
 Synthesis and photophysical properties of charge transfer cocrystals
 based on TCNB and fluorene and its derivatives
;
_journal_issue 16
_journal_name_full CrystEngComm
_journal_page_first 2155
_journal_page_last 2165
_journal_paper_doi 10.1039/D3CE01208E
_journal_volume 26
_journal_year 2024
_chemical_formula_moiety 'C13 H9 Br, C10 H2 N4'
_chemical_formula_sum 'C23 H11 Br N4'
_chemical_formula_weight 423.27
_chemical_name_systematic 1,2,4,5-Tetracyanobenzene-2-Bromofluorene
_space_group_crystal_system triclinic
_space_group_IT_number 2
_space_group_name_Hall '-P 1'
_space_group_name_H-M_alt 'P -1'
_atom_sites_solution_hydrogens geom
_atom_sites_solution_primary dual
_audit_creation_date 2023-05-17
_audit_creation_method
;
Olex2 1.5
(compiled 2023.03.06 svn.rbb2c1857 for OlexSys, GUI svn.r6748)
;
_audit_update_record
;
2023-07-19 deposited with the CCDC.	2024-03-11 downloaded from the CCDC.
;
_cell_angle_alpha 85.443(12)
_cell_angle_beta 76.787(11)
_cell_angle_gamma 74.123(11)
_cell_formula_units_Z 1
_cell_length_a 7.455(3)
_cell_length_b 7.934(3)
_cell_length_c 8.270(3)
_cell_measurement_reflns_used 1643
_cell_measurement_temperature 170
_cell_measurement_theta_max 25.422
_cell_measurement_theta_min 2.530
_cell_volume 458.0(3)
_computing_cell_refinement 'SAINT V8.40A (Bruker, 2019)'
_computing_data_reduction 'SAINT V8.40A (Bruker, 2019)'
_computing_molecular_graphics 'Olex2 1.5 (Dolomanov et al., 2009)'
_computing_publication_material 'Olex2 1.5 (Dolomanov et al., 2009)'
_computing_structure_refinement 'SHELXL 2019/2 (Sheldrick, 2015)'
_computing_structure_solution 'SHELXT 2014/5 (Sheldrick, 2014)'
_diffrn_ambient_temperature 170
_diffrn_measured_fraction_theta_full 0.993
_diffrn_measured_fraction_theta_max 0.979
_diffrn_measurement_device_type 'D8 VENTURE'
_diffrn_measurement_method '\f and \w scans'
_diffrn_radiation_type MoK\a
_diffrn_radiation_wavelength 0.71073
_diffrn_reflns_av_R_equivalents 0.0473
_diffrn_reflns_av_unetI/netI 0.0650
_diffrn_reflns_Laue_measured_fraction_full 0.993
_diffrn_reflns_Laue_measured_fraction_max 0.979
_diffrn_reflns_limit_h_max 9
_diffrn_reflns_limit_h_min -9
_diffrn_reflns_limit_k_max 9
_diffrn_reflns_limit_k_min -9
_diffrn_reflns_limit_l_max 10
_diffrn_reflns_limit_l_min -9
_diffrn_reflns_number 4980
_diffrn_reflns_point_group_measured_fraction_full 0.993
_diffrn_reflns_point_group_measured_fraction_max 0.979
_diffrn_reflns_theta_full 25.242
_diffrn_reflns_theta_max 26.479
_diffrn_reflns_theta_min 2.530
_diffrn_source_current 1.4
_diffrn_source_power 0.07
_diffrn_source_voltage 50.0
_diffrn_standards_number 0
_exptl_absorpt_coefficient_mu 2.260
_exptl_absorpt_correction_T_max 0.7454
_exptl_absorpt_correction_T_min 0.5680
_exptl_absorpt_correction_type multi-scan
_exptl_absorpt_process_details
;
SADABS-2016/2 (Bruker,2016/2) was used for absorption correction.
wR2(int) was 0.1268 before and 0.0521 after correction.
The Ratio of minimum to maximum transmission is 0.7620.
The \l/2 correction factor is Not present.
;
_exptl_crystal_colour yellow
_exptl_crystal_colour_primary yellow
_exptl_crystal_density_diffrn 1.535
_exptl_crystal_description block
_exptl_crystal_F_000 212
_exptl_crystal_size_max 0.09
_exptl_crystal_size_mid 0.05
_exptl_crystal_size_min 0.04
_refine_diff_density_max 0.416
_refine_diff_density_min -0.595
_refine_diff_density_rms 0.093
_refine_ls_extinction_method none
_refine_ls_goodness_of_fit_ref 1.093
_refine_ls_hydrogen_treatment constr
_refine_ls_matrix_type full
_refine_ls_number_parameters 178
_refine_ls_number_reflns 1864
_refine_ls_number_restraints 260
_refine_ls_restrained_S_all 1.027
_refine_ls_R_factor_all 0.1273
_refine_ls_R_factor_gt 0.0927
_refine_ls_shift/su_max 0.000
_refine_ls_shift/su_mean 0.000
_refine_ls_structure_factor_coef Fsqd
_refine_ls_weighting_details 'w=1/[\s^2^(Fo^2^)+3.6000P] where P=(Fo^2^+2Fc^2^)/3'
_refine_ls_weighting_scheme calc
_refine_ls_wR_factor_gt 0.1887
_refine_ls_wR_factor_ref 0.2044
_reflns_Friedel_coverage 0.000
_reflns_number_gt 1375
_reflns_number_total 1864
_reflns_threshold_expression 'I > 2\s(I)'
_cod_data_source_file d3ce01208e2.cif
_cod_data_source_block 312nb_0m
_cod_depositor_comments 'Adding full bibliography for 7248291--7248294.cif.'
_cod_database_code 7248291
_shelx_shelxl_version_number 2019/2
_shelx_space_group_comment
;
The symmetry employed for this shelxl refinement is uniquely defined
by the following loop, which should always be used as a source of
symmetry information in preference to the above space-group names.
They are only intended as comments.
;
_shelx_estimated_absorpt_t_max 0.915
_shelx_estimated_absorpt_t_min 0.822
_olex2_refinement_description
;
1. Fixed Uiso
 At 1.2 times of:
  All C(H) groups, All C(H,H) groups
2. Rigid bond restraints
 All non-hydrogen atoms
 with sigma for 1-2 distances of 0.01 and sigma for 1-3 distances of 0.01
3. Uiso/Uaniso restraints and constraints
All non-hydrogen atoms have similar U: within 2A with sigma of 0.04 and sigma
for terminal atoms of 0.08 within 2A
Uanis(C6) \\sim Ueq, Uanis(C8) \\sim Ueq, Uanis(C16) \\sim Ueq, Uanis(C15)
\\sim Ueq, Uanis(C10) \\sim Ueq, Uanis(C11) \\sim Ueq, Uanis(C12) \\sim Ueq,
Uanis(C13) \\sim Ueq, Uanis(C14) \\sim Ueq, Uanis(C9) \\sim Ueq, Uanis(C7)
\\sim Ueq, Uanis(C18) \\sim Ueq, Uanis(C17) \\sim Ueq: with sigma of 0.007 and
sigma for terminal atoms of 0.014
4. Others
 Fixed Sof: Br1(0.5) C13(0.5) H13(0.5) C9(0.5) H9A(0.5) H9B(0.5) C14(0.5)
 H14(0.5) C10(0.5) C15(0.5) C11(0.5) H11(0.5) C12(0.5) C17(0.5) H17(0.5)
 C18(0.5) H18(0.5) C16(0.5) C8(0.5) C7(0.5) H7(0.5) C6(0.5) H6(0.5)
5.a Secondary CH2 refined with riding coordinates:
 C9(H9A,H9B)
5.b Aromatic/amide H refined with riding coordinates:
 C4(H4), C13(H13), C14(H14), C11(H11), C17(H17), C18(H18), C7(H7), C6(H6)
5.c Fitted hexagon refined as free rotating group:
 C17(C18,C16,C8,C7,C6)
;
_olex2_submission_special_instructions 'No special instructions were received'

loop_
_space_group_symop_operation_xyz
'x, y, z'
'-x, -y, -z'

loop_
_atom_site_label
_atom_site_type_symbol
_atom_site_fract_x
_atom_site_fract_y
_atom_site_fract_z
_atom_site_U_iso_or_equiv
_atom_site_adp_type
_atom_site_occupancy
_atom_site_site_symmetry_order
_atom_site_calc_flag
_atom_site_refinement_flags_posn
_atom_site_refinement_flags_adp
_atom_site_refinement_flags_occupancy
_atom_site_disorder_assembly
_atom_site_disorder_group
Br1 Br 1.4873(2) -0.3039(3) 1.2078(2) 0.0476(5) Uani 0.5 1 d . U P A -1
N1 N -0.4718(8) 1.1724(8) 0.3231(7) 0.0412(14) Uani 1 1 d . U . . .
N2 N 0.1700(9) 0.4942(7) 0.6162(8) 0.0455(15) Uani 1 1 d . U . . .
C2 C -0.1634(8) 1.0598(7) 0.4364(7) 0.0261(12) Uani 1 1 d . U . . .
C3 C 0.0627(8) 0.8246(8) 0.5383(7) 0.0288(13) Uani 1 1 d . U . . .
C5 C 0.1250(9) 0.6414(9) 0.5786(8) 0.0360(15) Uani 1 1 d . U . . .
C4 C -0.1019(9) 0.8819(8) 0.4725(8) 0.0327(14) Uani 1 1 d . U . . .
H4 H -0.168932 0.802022 0.453270 0.039 Uiso 1 1 calc R U . . .
C1 C -0.3357(9) 1.1240(8) 0.3724(8) 0.0337(14) Uani 1 1 d . U . . .
C13 C 1.161(2) -0.286(2) 1.078(2) 0.035(4) Uani 0.5 1 d . U P A -1
H13 H 1.190685 -0.409549 1.097364 0.042 Uiso 0.5 1 calc R U P A -1
C9 C 1.008(2) 0.267(2) 0.980(2) 0.035(3) Uani 0.5 1 d . U P A -1
H9A H 0.968409 0.341115 1.079322 0.042 Uiso 0.5 1 calc R U P A -1
H9B H 1.105227 0.309358 0.896530 0.042 Uiso 0.5 1 calc R U P A -1
C14 C 1.004(2) -0.196(2) 1.013(2) 0.038(3) Uani 0.5 1 d . U P A -1
H14 H 0.922722 -0.259711 0.987898 0.045 Uiso 0.5 1 calc R U P A -1
C10 C 1.080(2) 0.077(2) 1.0231(19) 0.031(3) Uani 0.5 1 d . U P A -1
C15 C 0.964(2) -0.020(2) 0.9843(19) 0.030(3) Uani 0.5 1 d . U P A -1
C11 C 1.2412(19) -0.0091(18) 1.0895(16) 0.034(2) Uani 0.5 1 d . U P A -1
H11 H 1.322385 0.054172 1.114741 0.041 Uiso 0.5 1 calc R U P A -1
C12 C 1.2756(19) -0.1815(19) 1.1155(16) 0.037(3) Uani 0.5 1 d . U P A -1
C17 C 0.5377(12) 0.2148(13) 0.7944(12) 0.033(3) Uani 0.5 1 d G U P A -1
H17 H 0.434311 0.196497 0.755175 0.040 Uiso 0.5 1 calc R U P A -1
C18 C 0.6617(13) 0.0744(10) 0.8575(11) 0.035(3) Uani 0.5 1 d G U P A -1
H18 H 0.643146 -0.039724 0.861411 0.042 Uiso 0.5 1 calc R U P A -1
C16 C 0.8129(13) 0.1012(11) 0.9149(12) 0.029(2) Uani 0.5 1 d G U P A -1
C8 C 0.8401(13) 0.2682(13) 0.9092(14) 0.031(4) Uani 0.5 1 d G U P A -1
C7 C 0.7160(14) 0.4085(9) 0.8460(13) 0.033(2) Uani 0.5 1 d G U P A -1
H7 H 0.734583 0.522671 0.842133 0.039 Uiso 0.5 1 calc R U P A -1
C6 C 0.5648(12) 0.3818(11) 0.7887(11) 0.033(3) Uani 0.5 1 d G U P A -1
H6 H 0.480030 0.477698 0.745536 0.040 Uiso 0.5 1 calc R U P A -1

loop_
_atom_site_aniso_label
_atom_site_aniso_U_11
_atom_site_aniso_U_22
_atom_site_aniso_U_33
_atom_site_aniso_U_23
_atom_site_aniso_U_13
_atom_site_aniso_U_12
Br1 0.0402(9) 0.0494(12) 0.0461(9) 0.0011(8) -0.0120(7) 0.0017(8)
N1 0.041(3) 0.036(3) 0.050(4) 0.002(3) -0.014(3) -0.011(3)
N2 0.054(4) 0.027(3) 0.062(4) 0.001(3) -0.029(3) -0.008(3)
C2 0.027(3) 0.018(3) 0.031(3) -0.002(2) -0.001(2) -0.005(2)
C3 0.030(3) 0.021(3) 0.034(3) -0.004(2) -0.004(2) -0.006(2)
C5 0.032(3) 0.032(3) 0.043(4) 0.001(3) -0.009(3) -0.006(3)
C4 0.033(3) 0.029(3) 0.032(3) -0.002(3) -0.003(2) -0.003(2)
C1 0.033(3) 0.026(3) 0.039(4) -0.004(3) -0.006(3) -0.004(3)
C13 0.040(6) 0.028(6) 0.033(7) -0.004(5) -0.003(5) -0.006(4)
C9 0.036(5) 0.033(5) 0.035(6) 0.000(5) -0.006(4) -0.011(4)
C14 0.042(6) 0.038(5) 0.035(6) 0.000(5) -0.009(4) -0.014(5)
C10 0.030(5) 0.034(5) 0.028(5) -0.005(5) -0.002(4) -0.009(4)
C15 0.032(6) 0.032(5) 0.025(5) 0.001(5) -0.002(4) -0.009(4)
C11 0.033(5) 0.039(5) 0.029(5) -0.003(4) -0.004(4) -0.010(4)
C12 0.034(5) 0.043(5) 0.031(5) -0.001(4) -0.006(4) -0.008(4)
C17 0.029(5) 0.041(6) 0.030(6) -0.005(5) -0.002(4) -0.012(4)
C18 0.037(5) 0.034(5) 0.033(5) 0.002(4) -0.005(4) -0.012(4)
C16 0.034(5) 0.028(4) 0.024(5) -0.006(4) -0.002(4) -0.008(4)
C8 0.037(6) 0.022(5) 0.030(7) -0.006(5) -0.002(5) -0.005(4)
C7 0.031(5) 0.033(5) 0.031(5) -0.001(4) -0.001(4) -0.008(4)
C6 0.034(5) 0.025(5) 0.032(5) -0.002(5) -0.006(4) 0.006(4)

loop_
_atom_type_symbol
_atom_type_description
_atom_type_scat_dispersion_real
_atom_type_scat_dispersion_imag
_atom_type_scat_source
C C 0.0033 0.0016 'International Tables Vol C Tables 4.2.6.8 and 6.1.1.4'
H H 0.0000 0.0000 'International Tables Vol C Tables 4.2.6.8 and 6.1.1.4'
Br Br -0.2901 2.4595 'International Tables Vol C Tables 4.2.6.8 and 6.1.1.4'
N N 0.0061 0.0033 'International Tables Vol C Tables 4.2.6.8 and 6.1.1.4'

loop_
_geom_angle_atom_site_label_1
_geom_angle_atom_site_label_2
_geom_angle_atom_site_label_3
_geom_angle
_geom_angle_site_symmetry_1
_geom_angle_site_symmetry_3
_geom_angle_publ_flag
C3 C2 C4 120.9(6) 2_576 . ?
C3 C2 C1 120.1(5) 2_576 . ?
C4 C2 C1 119.0(5) . . ?
C2 C3 C5 120.7(6) 2_576 . ?
C2 C3 C4 121.4(6) 2_576 . ?
C4 C3 C5 117.9(6) . . ?
N2 C5 C3 177.6(7) . . ?
C2 C4 C3 117.6(6) . . ?
C2 C4 H4 121.2 . . ?
C3 C4 H4 121.2 . . ?
N1 C1 C2 179.0(7) . . ?
C14 C13 H13 122.0 . . ?
C14 C13 C12 116.0(15) . . ?
C12 C13 H13 122.0 . . ?
H9A C9 H9B 109.2 . . ?
C10 C9 H9A 111.3 . . ?
C10 C9 H9B 111.3 . . ?
C8 C9 H9A 111.3 . . ?
C8 C9 H9B 111.3 . . ?
C8 C9 C10 102.4(12) . . ?
C13 C14 H14 119.2 . . ?
C15 C14 C13 121.6(15) . . ?
C15 C14 H14 119.2 . . ?
C15 C10 C9 110.4(11) . . ?
C15 C10 C11 119.6(13) . . ?
C11 C10 C9 130.0(13) . . ?
C14 C15 C10 120.5(12) . . ?
C14 C15 C16 131.8(13) . . ?
C10 C15 C16 107.7(12) . . ?
C10 C11 H11 121.0 . . ?
C12 C11 C10 118.1(14) . . ?
C12 C11 H11 121.0 . . ?
C13 C12 Br1 115.9(11) . . ?
C11 C12 Br1 119.9(11) . . ?
C11 C12 C13 124.2(14) . . ?
C18 C17 H17 120.0 . . ?
C18 C17 C6 120.0 . . ?
C6 C17 H17 120.0 . . ?
C17 C18 H18 120.0 . . ?
C16 C18 C17 120.0 . . ?
C16 C18 H18 120.0 . . ?
C18 C16 C15 131.6(8) . . ?
C18 C16 C8 120.0 . . ?
C8 C16 C15 108.4(8) . . ?
C16 C8 C9 111.0(9) . . ?
C16 C8 C7 120.0 . . ?
C7 C8 C9 128.9(9) . . ?
C8 C7 H7 120.0 . . ?
C8 C7 C6 120.0 . . ?
C6 C7 H7 120.0 . . ?
C17 C6 H6 120.0 . . ?
C7 C6 C17 120.0 . . ?
C7 C6 H6 120.0 . . ?

loop_
_geom_bond_atom_site_label_1
_geom_bond_atom_site_label_2
_geom_bond_distance
_geom_bond_site_symmetry_2
_geom_bond_publ_flag
Br1 C12 1.900(14) . ?
N1 C1 1.137(8) . ?
N2 C5 1.162(8) . ?
C2 C3 1.388(8) 2_576 ?
C2 C4 1.390(8) . ?
C2 C1 1.450(8) . ?
C3 C5 1.436(9) . ?
C3 C4 1.403(9) . ?
C4 H4 0.9500 . ?
C13 H13 0.9500 . ?
C13 C14 1.40(2) . ?
C13 C12 1.44(2) . ?
C9 H9A 0.9900 . ?
C9 H9B 0.9900 . ?
C9 C10 1.50(2) . ?
C9 C8 1.492(17) . ?
C14 H14 0.9500 . ?
C14 C15 1.36(2) . ?
C10 C15 1.41(2) . ?
C10 C11 1.417(19) . ?
C15 C16 1.464(17) . ?
C11 H11 0.9500 . ?
C11 C12 1.331(19) . ?
C17 H17 0.9500 . ?
C17 C18 1.3900 . ?
C17 C6 1.3900 . ?
C18 H18 0.9500 . ?
C18 C16 1.3900 . ?
C16 C8 1.3900 . ?
C8 C7 1.3900 . ?
C7 H7 0.9500 . ?
C7 C6 1.3900 . ?
C6 H6 0.9500 . ?

loop_
_geom_torsion_atom_site_label_1
_geom_torsion_atom_site_label_2
_geom_torsion_atom_site_label_3
_geom_torsion_atom_site_label_4
_geom_torsion
_geom_torsion_site_symmetry_1
_geom_torsion_site_symmetry_2
_geom_torsion_site_symmetry_3
_geom_torsion_site_symmetry_4
_geom_torsion_publ_flag
C2 C3 C4 C2 -1.3(10) 2_576 . . . ?
C3 C2 C4 C3 1.3(10) 2_576 . . . ?
C5 C3 C4 C2 178.9(6) . . . . ?
C1 C2 C4 C3 -178.4(6) . . . . ?
C13 C14 C15 C10 -1(2) . . . . ?
C13 C14 C15 C16 178.7(17) . . . . ?
C9 C10 C15 C14 179.8(18) . . . . ?
C9 C10 C15 C16 -0.1(15) . . . . ?
C9 C10 C11 C12 -179.3(15) . . . . ?
C9 C8 C7 C6 -178.7(14) . . . . ?
C14 C13 C12 Br1 179.1(13) . . . . ?
C14 C13 C12 C11 -1(2) . . . . ?
C14 C15 C16 C18 0(2) . . . . ?
C14 C15 C16 C8 -178.7(16) . . . . ?
C10 C9 C8 C16 1.7(13) . . . . ?
C10 C9 C8 C7 -179.5(9) . . . . ?
C10 C15 C16 C18 -179.7(9) . . . . ?
C10 C15 C16 C8 1.2(11) . . . . ?
C10 C11 C12 Br1 -179.0(10) . . . . ?
C10 C11 C12 C13 1(2) . . . . ?
C15 C10 C11 C12 -1.1(18) . . . . ?
C15 C16 C8 C9 -1.8(11) . . . . ?
C15 C16 C8 C7 179.3(10) . . . . ?
C11 C10 C15 C14 1(2) . . . . ?
C11 C10 C15 C16 -178.6(13) . . . . ?
C12 C13 C14 C15 1(3) . . . . ?
C17 C18 C16 C15 -179.1(13) . . . . ?
C17 C18 C16 C8 0.0 . . . . ?
C18 C17 C6 C7 0.0 . . . . ?
C18 C16 C8 C9 178.9(11) . . . . ?
C18 C16 C8 C7 0.0 . . . . ?
C16 C8 C7 C6 0.0 . . . . ?
C8 C9 C10 C15 -0.9(15) . . . . ?
C8 C9 C10 C11 177.4(14) . . . . ?
C8 C7 C6 C17 0.0 . . . . ?
C6 C17 C18 C16 0.0 . . . . ?
